data_2207682
loop_
_publ_author_name
'Resende, Jackson Ant\^onio Lamounier Camargos'
'Fernandes, Nelson G.'

_publ_section_title
;
X-ray powder refinement of a natural garnet from Diamantina, Minas Gerais,
Brazil
;
_journal_coeditor_code WM6106
_journal_issue 12
_journal_name_full 'Acta Crystallographica, Section E'
_journal_page_first i265
_journal_page_last i267
_journal_paper_doi 10.1107/S1600536805035695
_journal_volume 61
_journal_year 2005
_chemical_compound_source 'Diamantina, Minas Gerais, Brazil'
_chemical_formula_iupac 'Ca3 Al1.338 Fe0.662 Si3 O12'
_chemical_formula_moiety 'Ca3 Al1.338 Fe0.662 Si3 O12'
_chemical_formula_sum 'Al1.338 Ca3 Fe0.662 O12 Si3'
_chemical_formula_weight 469.559
_chemical_name_common grossular-andradite
_chemical_name_mineral Grossular
_chemical_name_systematic
;
magnesium aluminium silicon calcium titanium manganese iron dodecaoxide
;
_space_group_crystal_system cubic
_space_group_IT_number 230
_space_group_name_Hall '-I 4bd 2c 3'
_space_group_name_H-M_alt 'I a -3 d'
_symmetry_space_group_name_Hall '-I 4bd 2c 3'
_symmetry_space_group_name_H-M 'I a -3 d'
_cell_angle_alpha 90.0
_cell_angle_beta 90.0
_cell_angle_gamma 90.0
_cell_formula_units_Z 8
_cell_length_a 11.9220(10)
_cell_length_b 11.9220(10)
_cell_length_c 11.9220(10)
_cell_measurement_temperature 293.0(10)
_cell_volume 1694.5(2)
_computing_cell_refinement 'CELREF V3 (Laugier & Bochu, 2002)'
_computing_data_collection 'DIFFRAC/AT (Siemens, 1993)'
_computing_data_reduction 'please supply'
_computing_molecular_graphics 'ORTEP-3 (Farrugia, 1997)'
_computing_publication_material 'enCiFer (Allen <i>et al.</i>,  2004)'
_computing_structure_refinement 'GSAS (Larson & Von Dreele, 2000) and EXPGUI (Toby, 2001)'
_computing_structure_solution 'JANA2000 (Petricek & Dusek, 2000)'
_database_code_amcsd 0010465
_diffrn_ambient_temperature 293.0(10)
_diffrn_measurement_device_type 'Siemens D5000'
_diffrn_measurement_method step
_diffrn_radiation_monochromator graphite
_diffrn_reflns_limit_h_max 12
_diffrn_reflns_limit_h_min 2
_diffrn_reflns_limit_k_max 8
_diffrn_reflns_limit_k_min 0
_diffrn_reflns_limit_l_max 6
_diffrn_reflns_limit_l_min 0
_exptl_absorpt_coefficient_mu 32.087
_exptl_absorpt_correction_T_max 1.0000
_exptl_absorpt_correction_T_min 1.0000
_exptl_absorpt_process_details
;
No correction was applied.
;
_exptl_crystal_density_diffrn 3.681
_exptl_crystal_F_000 1860.8
_refine_ls_goodness_of_fit_all 1.47
_refine_ls_matrix_type fullcycle
_refine_ls_number_constraints 7
_refine_ls_number_parameters 49
_refine_ls_number_reflns 185
_refine_ls_number_restraints 0
_refine_ls_shift/su_max 0.10
_refine_ls_shift/su_mean 0.01
_refine_ls_structure_factor_coef Inet
_refine_ls_weighting_details 1/\s~i~^2^
_refine_ls_weighting_scheme sigma
_cod_data_source_file wm6106.cif
_cod_database_code 2207682

loop_
_space_group_symop_operation_xyz
'x, y, z'
'z, x, y'
'y, z, x'
'x+1/2, y, -z+1/2'
'-z+1/2, x+1/2, y'
'y, -z+1/2, x+1/2'
'-z, x+1/2, -y+1/2'
'-y+1/2, -z, x+1/2'
'y+1/2, -z+1/2, -x'
'-x, y+1/2, -z+1/2'
'-z+1/2, -x, y+1/2'
'x+1/2, -y+1/2, -z'
'y+1/4, x+1/4, z+1/4'
'z+1/4, y+1/4, x+1/4'
'x+1/4, z+1/4, y+1/4'
'y+3/4, x+1/4, -z+1/4'
'-z+1/4, y+3/4, x+1/4'
'x+1/4, -z+1/4, y+3/4'
'-z+3/4, y+3/4, -x+1/4'
'-x+1/4, -z+3/4, y+3/4'
'x+3/4, -z+1/4, -y+3/4'
'-y+3/4, x+3/4, -z+1/4'
'-z+1/4, -y+3/4, x+3/4'
'y+3/4, -x+1/4, -z+3/4'
'x+1/2, y+1/2, z+1/2'
'z+1/2, x+1/2, y+1/2'
'y+1/2, z+1/2, x+1/2'
'x+1, y+1/2, -z+1'
'-z+1, x+1, y+1/2'
'y+1/2, -z+1, x+1'
'-z+1/2, x+1, -y+1'
'-y+1, -z+1/2, x+1'
'y+1, -z+1, -x+1/2'
'-x+1/2, y+1, -z+1'
'-z+1, -x+1/2, y+1'
'x+1, -y+1, -z+1/2'
'y+3/4, x+3/4, z+3/4'
'z+3/4, y+3/4, x+3/4'
'x+3/4, z+3/4, y+3/4'
'y+5/4, x+3/4, -z+3/4'
'-z+3/4, y+5/4, x+3/4'
'x+3/4, -z+3/4, y+5/4'
'-z+5/4, y+5/4, -x+3/4'
'-x+3/4, -z+5/4, y+5/4'
'x+5/4, -z+3/4, -y+5/4'
'-y+5/4, x+5/4, -z+3/4'
'-z+3/4, -y+5/4, x+5/4'
'y+5/4, -x+3/4, -z+5/4'
'-x, -y, -z'
'-z, -x, -y'
'-y, -z, -x'
'-x-1/2, -y, z-1/2'
'z-1/2, -x-1/2, -y'
'-y, z-1/2, -x-1/2'
'z, -x-1/2, y-1/2'
'y-1/2, z, -x-1/2'
'-y-1/2, z-1/2, x'
'x, -y-1/2, z-1/2'
'z-1/2, x, -y-1/2'
'-x-1/2, y-1/2, z'
'-y-1/4, -x-1/4, -z-1/4'
'-z-1/4, -y-1/4, -x-1/4'
'-x-1/4, -z-1/4, -y-1/4'
'-y-3/4, -x-1/4, z-1/4'
'z-1/4, -y-3/4, -x-1/4'
'-x-1/4, z-1/4, -y-3/4'
'z-3/4, -y-3/4, x-1/4'
'x-1/4, z-3/4, -y-3/4'
'-x-3/4, z-1/4, y-3/4'
'y-3/4, -x-3/4, z-1/4'
'z-1/4, y-3/4, -x-3/4'
'-y-3/4, x-1/4, z-3/4'
'-x+1/2, -y+1/2, -z+1/2'
'-z+1/2, -x+1/2, -y+1/2'
'-y+1/2, -z+1/2, -x+1/2'
'-x, -y+1/2, z'
'z, -x, -y+1/2'
'-y+1/2, z, -x'
'z+1/2, -x, y'
'y, z+1/2, -x'
'-y, z, x+1/2'
'x+1/2, -y, z'
'z, x+1/2, -y'
'-x, y, z+1/2'
'-y+1/4, -x+1/4, -z+1/4'
'-z+1/4, -y+1/4, -x+1/4'
'-x+1/4, -z+1/4, -y+1/4'
'-y-1/4, -x+1/4, z+1/4'
'z+1/4, -y-1/4, -x+1/4'
'-x+1/4, z+1/4, -y-1/4'
'z-1/4, -y-1/4, x+1/4'
'x+1/4, z-1/4, -y-1/4'
'-x-1/4, z+1/4, y-1/4'
'y-1/4, -x-1/4, z+1/4'
'z+1/4, y-1/4, -x-1/4'
'-y-1/4, x+1/4, z-1/4'

loop_
_atom_site_aniso_label
_atom_site_aniso_U_11
_atom_site_aniso_U_22
_atom_site_aniso_U_33
_atom_site_aniso_U_12
_atom_site_aniso_U_13
_atom_site_aniso_U_23
Ca 0.0047(7) 0.0102(5) 0.0102(5) 0.0 0.0 0.0002(8)
Al 0.0068(4) 0.0068(4) 0.0068(4) 0.0007(8) 0.0007(8) 0.0007(8)
Si 0.0098(11) 0.0121(6) 0.0121(6) 0.0 0.0 0.0
O 0.0074(11) 0.0116(12) 0.0143(12) 0.0003(10) -0.0062(10) 0.0045(11)
Fe 0.0068(4) 0.0068(4) 0.0068(4) 0.0007(8) 0.0007(8) 0.0007(8)

loop_
_atom_site_label
_atom_site_fract_x
_atom_site_fract_y
_atom_site_fract_z
_atom_site_U_iso_or_equiv
_atom_site_thermal_displace_type
_atom_site_occupancy
_atom_site_type_symbol
Ca 0.125 0.0 0.25 0.00837 Uani 1.0 Ca
Al 0.0 0.0 0.0 0.00682 Uani 0.669(4) Al
Si 0.375 0.0 0.25 0.01133 Uani 1.0 Si
O 0.09665(14) 0.20236(14) 0.28915(15) 0.01108 Uani 1.0 O
Fe 0.0 0.0 0.0 0.00682 Uani 0.331(4) Fe

loop_
_atom_type_symbol
_atom_type_description
_atom_type_scat_dispersion_real
_atom_type_scat_dispersion_imag
_atom_type_scat_source
Ca Ca2+ 0.341 1.286 'International Tables Vol C Tables 4.2.6.8 and 6.1.1.4'
Al Al3+ 0.204 0.246 'International Tables Vol C Tables 4.2.6.8 and 6.1.1.4'
Si Si4+ 0.244 0.330 'International Tables Vol C Tables 4.2.6.8 and 6.1.1.4'
O O2- 0.047 0.032 'Rez et al. (1994)'
Fe Fe3+ -1.179 3.204 'International Tables Vol C Tables 4.2.6.8 and 6.1.1.4'

loop_
_diffrn_radiation_type
_diffrn_radiation_wavelength
CuK\a~1~ 1.5405
CuK\a~2~ 1.5443

loop_
_geom_angle_atom_site_label_1
_geom_angle_atom_site_label_2
_geom_angle_atom_site_label_3
_geom_angle_site_symmetry_1
_geom_angle_site_symmetry_3
_geom_angle
_geom_angle_publ_flag
O Ca O 86 2 117.39(8) no
O Ca O 86 17_545 66.57(8) no
O Ca O 2 17_545 159.67(8) no
O Ca O 86 77 159.67(8) no
O Ca O 2 77 66.57(8) no
O Ca O 17_545 77 117.39(8) no
O Ca O 86 69_656 123.16(4) no
O Ca O 2 69_656 91.69(5) no
O Ca O 17_545 69_656 71.38(8) no
O Ca O 77 69_656 75.09(7) no
O Ca O 86 . 75.09(7) no
O Ca O 2 . 71.38(8) no
O Ca O 17_545 . 91.69(5) no
O Ca O 77 . 123.16(4) no
O Ca O 69_656 . 69.67(8) ?
O Ca O 86 87 71.38(8) no
O Ca O 2 87 75.09(7) no
O Ca O 17_545 87 123.16(4) no
O Ca O 77 87 91.69(5) no
O Ca O 69_656 87 164.34(8) no
O Ca O . 87 112.62(8) no
O Ca O 86 36_445 91.69(5) no
O Ca O 2 36_445 123.16(4) no
O Ca O 17_545 36_445 75.09(7) no
O Ca O 77 36_445 71.38(8) no
O Ca O 69_656 36_445 112.62(8) no
O Ca O . 36_445 164.34(8) no
O Ca O 87 36_445 69.67(8) no
O Al O 39_444 38_444 91.18(7) no
O Al O 39_444 37_444 91.18(7) no
O Al O 38_444 37_444 91.18(7) no
O Al O 39_444 87 180.0 no
O Al O 38_444 87 88.82(7) no
O Al O 37_444 87 88.82(7) no
O Al O 39_444 86 88.82(7) no
O Al O 38_444 86 180.0 no
O Al O 37_444 86 88.82(7) no
O Al O 87 86 91.18(7) no
O Al O 39_444 85 88.82(7) no
O Al O 38_444 85 88.82(7) no
O Al O 37_444 85 180.0 no
O Al O 87 85 91.18(7) no
O Al O 86 85 91.18(7) no
O Fe O 39_444 38_444 91.18(7) no
O Fe O 39_444 37_444 91.18(7) no
O Fe O 38_444 37_444 91.18(7) no
O Fe O 39_444 87 180.0 no
O Fe O 38_444 87 88.82(7) no
O Fe O 37_444 87 88.82(7) no
O Fe O 39_444 86 88.82(7) no
O Fe O 38_444 86 180.0 no
O Fe O 37_444 86 88.82(7) no
O Fe O 87 86 91.18(7) no
O Fe O 39_444 85 88.82(7) no
O Fe O 38_444 85 88.82(7) no
O Fe O 37_444 85 180.0 no
O Fe O 87 85 91.18(7) no
O Fe O 86 85 91.18(7) no
O Si O 47_544 19_545 102.91(12) no
O Si O 47_544 2 112.85(6) no
O Si O 19_545 2 112.85(6) no
O Si O 47_544 77 112.85(6) no
O Si O 19_545 77 112.85(6) no
O Si O 2 77 102.91(12) no
Si O Fe 3 13 134.33(10) no
Si O Al 3 13 134.33(10) no
Si O Ca 3 3 95.26(8) no
Fe O Ca 13 3 100.88(7) no
Al O Ca 13 3 100.88(7) no
Si O Ca 3 . 123.31(9) no
Fe O Ca 13 . 96.28(7) no
Al O Ca 13 . 96.28(7) no
Ca O Ca 3 . 98.38(6) no

loop_
_geom_bond_atom_site_label_1
_geom_bond_atom_site_label_2
_geom_bond_site_symmetry_2
_geom_bond_distance
_geom_bond_publ_flag
Ca O 86 2.3409(18) no
Ca O 2 2.3409(18) no
Ca O 17_545 2.3409(18) no
Ca O 77 2.3409(18) no
Ca O 69_656 2.4804(17) no
Ca O . 2.4804(17) no
Ca O 87 2.4804(17) no
Ca O 36_445 2.4804(17) no
Ca Si . 2.9805(3) no
Ca Si 4_455 2.9805(3) no
Ca Al 13 3.33228(2) no
Ca Al . 3.332280(10) no
Ca Fe 13 3.33228(2) no
Ca Fe . 3.332280(10) no
Al O 39_444 1.9705(17) no
Al O 38_444 1.9705(17) no
Al O 37_444 1.9705(17) no
Al O 87 1.9705(17) no
Al O 86 1.9705(17) no
Al O 85 1.9705(17) no
Al Ca 1 3.332280(10) no
Al Ca 2 3.33228(2) no
Al Ca 3 3.332280(10) no
Al Ca 49 3.332280(10) no
Al Ca 50 3.33228(2) no
Al Ca 51 3.332280(10) no
Fe O 39_444 1.9705(17) no
Fe O 38_444 1.9705(17) no
Fe O 37_444 1.9705(17) no
Fe O 87 1.9705(17) no
Fe O 86 1.9705(17) no
Fe O 85 1.9705(17) no
Fe Ca 1 3.332280(10) no
Fe Ca 2 3.33228(2) no
Fe Ca 3 3.332280(10) no
Fe Ca 49 3.332280(10) no
Fe Ca 50 3.33228(2) no
Fe Ca 51 3.332280(10) no
Si O 47_544 1.6425(17) no
Si O 19_545 1.6425(17) no
Si O 2 1.6425(17) no
Si O 77 1.6425(17) no
Si Ca 4 2.9805(3) no
O Si 3 1.6425(17) no
O Fe 13 1.9705(17) no
O Al 13 1.9705(17) no
O Ca 3 2.3409(18) no
O Ca 1 2.4804(17) no

loop_
_cod_related_entry_id
_cod_related_entry_database
_cod_related_entry_code
1 AMCSD 0010465
